data_4134550
loop_
_publ_author_name
'Dibrell, Sara E.'
'Maser, Michael R.'
'Reisman, Sarah E.'

_publ_section_title
;
 SeO<sub>2</sub>-Mediated Oxidative Transposition of Pauson-Khand
 Products.
;
_journal_name_full 'Journal of the American Chemical Society'
_journal_paper_doi 10.1021/jacs.9b13818
_journal_year 2020
_chemical_formula_moiety 'C18 H16 F6 O7 S'
_chemical_formula_sum 'C18 H16 F6 O7 S'
_chemical_formula_weight 490.37
_chemical_name_common MRM-2-013
_chemical_name_systematic MRM-2-013
_space_group_crystal_system monoclinic
_space_group_IT_number 14
_space_group_name_Hall '-P 2ybc'
_space_group_name_H-M_alt 'P 1 21/c 1'
_atom_sites_solution_hydrogens mixed
_atom_sites_solution_primary direct
_atom_sites_solution_secondary difmap
_audit_creation_date 2018-09-14
_audit_creation_method
;
Olex2 1.2
(compiled 2016.02.19 svn.r3266 for OlexSys, GUI svn.r5155)
;
_cell_angle_alpha 90
_cell_angle_beta 91.673(2)
_cell_angle_gamma 90
_cell_formula_units_Z 4
_cell_length_a 6.0928(3)
_cell_length_b 9.2223(5)
_cell_length_c 35.161(2)
_cell_measurement_reflns_used 9777
_cell_measurement_temperature 100(2)
_cell_measurement_theta_max 27.51
_cell_measurement_theta_min 2.28
_cell_volume 1974.84(18)
_computing_cell_refinement 'SAINT v8.34A (Bruker-AXS, 2007)'
_computing_data_collection 'APEX2 v2014.11-0 (Bruker-AXS, 2014)'
_computing_data_reduction 'SAINT v8.34A (Bruker-AXS, 2007)'
_computing_structure_refinement 'SHELXL-2014/7 (Sheldrick, 2014)'
_computing_structure_solution 'SHELXS-2013/1 (She ldrick, 2013)'
_diffrn_ambient_temperature 99.99
_diffrn_detector 'CPAD Area Detector'
_diffrn_detector_area_resol_mean 7.69
_diffrn_detector_type 'Bruker PHOTON II'
_diffrn_measured_fraction_theta_full 0.999
_diffrn_measured_fraction_theta_max 0.999
_diffrn_measurement_device '\k-geometry diffractometer'
_diffrn_measurement_device_type 'Bruker D8 VENTURE'
_diffrn_measurement_method '\f and \w scans'
_diffrn_radiation_monochromator 'multilayer mirrors'
_diffrn_radiation_type MoK\a
_diffrn_radiation_wavelength 0.71073
_diffrn_reflns_av_R_equivalents 0.0412
_diffrn_reflns_av_unetI/netI 0.0125
_diffrn_reflns_Laue_measured_fraction_full 0.999
_diffrn_reflns_Laue_measured_fraction_max 0.999
_diffrn_reflns_limit_h_max 7
_diffrn_reflns_limit_h_min -7
_diffrn_reflns_limit_k_max 11
_diffrn_reflns_limit_k_min -11
_diffrn_reflns_limit_l_max 45
_diffrn_reflns_limit_l_min -45
_diffrn_reflns_number 59485
_diffrn_reflns_point_group_measured_fraction_full 0.999
_diffrn_reflns_point_group_measured_fraction_max 0.999
_diffrn_reflns_theta_full 26.000
_diffrn_reflns_theta_max 27.518
_diffrn_reflns_theta_min 2.494
_diffrn_source 'I\mS HB micro-focus sealed tube'
_diffrn_source_current 1
_diffrn_source_power 0.05
_diffrn_source_type 'Incoatech I\mS HB'
_diffrn_source_voltage 50
_diffrn_standards_number 0
_exptl_absorpt_coefficient_mu 0.260
_exptl_absorpt_correction_T_max 0.7456
_exptl_absorpt_correction_T_min 0.7195
_exptl_absorpt_correction_type multi-scan
_exptl_absorpt_process_details 'SADABS-2014/5 (Sheldrick, 2014)'
_exptl_crystal_colour colourless
_exptl_crystal_colour_primary colourless
_exptl_crystal_density_diffrn 1.649
_exptl_crystal_density_method 'not measured'
_exptl_crystal_description block
_exptl_crystal_F_000 1000
_exptl_crystal_size_max 0.26
_exptl_crystal_size_mid 0.23
_exptl_crystal_size_min 0.15
_refine_diff_density_max 0.442
_refine_diff_density_min -0.399
_refine_diff_density_rms 0.050
_refine_ls_extinction_method none
_refine_ls_goodness_of_fit_ref 1.090
_refine_ls_hydrogen_treatment mixed
_refine_ls_matrix_type full
_refine_ls_number_parameters 295
_refine_ls_number_reflns 4529
_refine_ls_number_restraints 0
_refine_ls_restrained_S_all 1.090
_refine_ls_R_factor_all 0.0357
_refine_ls_R_factor_gt 0.0326
_refine_ls_shift/su_max 0.003
_refine_ls_shift/su_mean 0.000
_refine_ls_structure_factor_coef Fsqd
_refine_ls_weighting_details 'w=1/[\s^2^(Fo^2^)+(0.0360P)^2^+1.1744P] where P=(Fo^2^+2Fc^2^)/3'
_refine_ls_weighting_scheme calc
_refine_ls_wR_factor_gt 0.0807
_refine_ls_wR_factor_ref 0.0820
_reflns_Friedel_coverage 0.000
_reflns_number_gt 4280
_reflns_number_total 4529
_reflns_threshold_expression 'I > 2\s(I)'
_cod_data_source_file v18444_a.cif
_cod_data_source_block v18444_a
_cod_database_code 4134550
_shelx_space_group_comment
;
The symmetry employed for this shelxl refinement is uniquely defined
by the following loop, which should always be used as a source of
symmetry information in preference to the above space-group names.
They are only intended as comments.
;
_shelx_estimated_absorpt_t_max 0.696
_shelx_estimated_absorpt_t_min 0.696
_olex2_refinement_description
;
1. Fixed Uiso
 At 1.2 times of:
  All C(H,H) groups, H13 of C13, H14 of C14, H12 of C12, H15 of C15
 At 1.5 times of:
  All C(H,H,H) groups, H3 of C17
2.a Secondary CH2 refined with riding coordinates:
 C6(H6A,H6B)
2.b Aromatic/amide H refined with riding coordinates:
 C13(H13), C12(H12), C15(H15), C14(H14)
2.c Idealised Me refined as rotating group:
 C10(H10A,H10B,H10C), C8(H8A,H8B,H8C), C9(H9A,H9B,H9C)
;
_shelx_shelxl_version_number 2014/7
_olex2_submission_special_instructions 'No special instructions were received'

loop_
_space_group_symop_operation_xyz
'x, y, z'
'-x, y+1/2, -z+1/2'
'-x, -y, -z'
'x, -y-1/2, z-1/2'

loop_
_atom_site_label
_atom_site_type_symbol
_atom_site_fract_x
_atom_site_fract_y
_atom_site_fract_z
_atom_site_U_iso_or_equiv
_atom_site_adp_type
_atom_site_occupancy
_atom_site_site_symmetry_order
_atom_site_calc_flag
_atom_site_refinement_flags_posn
_atom_site_refinement_flags_adp
_atom_site_refinement_flags_occupancy
_atom_site_disorder_assembly
_atom_site_disorder_group
S1 S 0.62657(5) 0.32160(3) 0.64194(2) 0.01842(9) Uani 1 1 d . . . . .
O3 O 0.49689(13) 0.86395(9) 0.68345(2) 0.01326(17) Uani 1 1 d . . . . .
O2 O 0.41537(14) 0.41315(9) 0.63037(3) 0.01566(18) Uani 1 1 d . . . . .
F5 F 0.84188(15) 0.51364(11) 0.60344(3) 0.0366(2) Uani 1 1 d . . . . .
O4 O -0.06466(13) 0.76402(10) 0.68135(3) 0.01546(18) Uani 1 1 d . . . . .
F6 F 0.98891(14) 0.30206(12) 0.60704(3) 0.0395(2) Uani 1 1 d . . . . .
O1 O 0.26131(15) 0.39654(11) 0.70679(3) 0.0217(2) Uani 1 1 d . . . . .
F2 F 0.8032(2) 0.66253(11) 0.47678(3) 0.0463(3) Uani 1 1 d . . . . .
F4 F 0.70786(17) 0.33835(15) 0.56959(3) 0.0470(3) Uani 1 1 d . . . . .
O7 O 0.73043(16) 0.37615(12) 0.67546(3) 0.0253(2) Uani 1 1 d . . . . .
O5 O 0.59932(18) 0.84967(12) 0.49397(3) 0.0273(2) Uani 1 1 d . . . . .
F1 F 0.95982(17) 0.83863(14) 0.50549(3) 0.0462(3) Uani 1 1 d . . . . .
F3 F 0.8295(2) 0.86919(13) 0.44896(3) 0.0512(3) Uani 1 1 d . . . . .
O6 O 0.57393(19) 0.17407(11) 0.63649(4) 0.0386(3) Uani 1 1 d . . . . .
C3 C 0.36595(17) 0.67257(13) 0.64133(3) 0.0116(2) Uani 1 1 d . . . . .
C5 C 0.26035(18) 0.66220(13) 0.70857(3) 0.0129(2) Uani 1 1 d . . . . .
C11 C 0.42105(18) 0.72179(13) 0.60285(3) 0.0131(2) Uani 1 1 d . . . . .
C2 C 0.36542(18) 0.53427(13) 0.65283(3) 0.0130(2) Uani 1 1 d . . . . .
C4 C 0.31720(17) 0.77077(13) 0.67561(3) 0.0112(2) Uani 1 1 d . . . . .
C13 C 0.53313(19) 0.85183(13) 0.59737(3) 0.0152(2) Uani 1 1 d . . . . .
H13 H 0.5668 0.9127 0.6185 0.018 Uiso 1 1 calc R . . . .
C1 C 0.29226(18) 0.51248(13) 0.69179(3) 0.0141(2) Uani 1 1 d . . . . .
C12 C 0.3632(2) 0.63659(14) 0.57108(4) 0.0178(2) Uani 1 1 d . . . . .
H12 H 0.2823 0.5496 0.5743 0.021 Uiso 1 1 calc R . . . .
C10 C 0.4025(2) 0.67697(16) 0.74484(4) 0.0193(3) Uani 1 1 d . . . . .
H10A H 0.5574 0.6653 0.7387 0.029 Uiso 1 1 calc GR . . . .
H10B H 0.3612 0.6021 0.7631 0.029 Uiso 1 1 calc GR . . . .
H10C H 0.3801 0.7730 0.7560 0.029 Uiso 1 1 calc GR . . . .
C7 C 0.10634(18) 0.86581(13) 0.67142(3) 0.0134(2) Uani 1 1 d . . . . .
C8 C 0.0490(2) 0.92261(14) 0.63198(4) 0.0182(2) Uani 1 1 d . . . . .
H8A H 0.0242 0.8409 0.6146 0.027 Uiso 1 1 calc GR . . . .
H8B H 0.1703 0.9821 0.6230 0.027 Uiso 1 1 calc GR . . . .
H8C H -0.0845 0.9816 0.6328 0.027 Uiso 1 1 calc GR . . . .
C16 C 0.5421(2) 0.80446(15) 0.53085(3) 0.0194(3) Uani 1 1 d . . . . .
C6 C 0.01429(19) 0.68792(14) 0.71466(4) 0.0161(2) Uani 1 1 d . . . . .
H6A H -0.0639 0.5945 0.7174 0.019 Uiso 1 1 calc R . . . .
H6B H -0.0074 0.7468 0.7378 0.019 Uiso 1 1 calc R . . . .
C15 C 0.5959(2) 0.89321(14) 0.56131(4) 0.0186(2) Uani 1 1 d . . . . .
H15 H 0.6743 0.9809 0.5577 0.022 Uiso 1 1 calc R . . . .
C9 C 0.1161(2) 0.99192(14) 0.69967(4) 0.0198(3) Uani 1 1 d . . . . .
H9A H -0.0297 1.0362 0.7012 0.030 Uiso 1 1 calc GR . . . .
H9B H 0.2212 1.0645 0.6911 0.030 Uiso 1 1 calc GR . . . .
H9C H 0.1629 0.9559 0.7248 0.030 Uiso 1 1 calc GR . . . .
C14 C 0.4234(2) 0.67853(15) 0.53484(4) 0.0211(3) Uani 1 1 d . . . . .
H14 H 0.3835 0.6214 0.5133 0.025 Uiso 1 1 calc R . . . .
C18 C 0.8016(2) 0.37303(18) 0.60276(4) 0.0267(3) Uani 1 1 d . . . . .
C17 C 0.7945(3) 0.80554(17) 0.48182(4) 0.0285(3) Uani 1 1 d . . . . .
H3 H 0.615(4) 0.819(2) 0.6835(6) 0.043 Uiso 1 1 d R . . . .

loop_
_atom_site_aniso_label
_atom_site_aniso_U_11
_atom_site_aniso_U_22
_atom_site_aniso_U_33
_atom_site_aniso_U_23
_atom_site_aniso_U_13
_atom_site_aniso_U_12
S1 0.01636(15) 0.01174(15) 0.02732(17) -0.00103(12) 0.00357(11) 0.00306(10)
O3 0.0096(4) 0.0136(4) 0.0166(4) -0.0027(3) 0.0005(3) -0.0008(3)
O2 0.0159(4) 0.0112(4) 0.0199(4) -0.0036(3) 0.0009(3) 0.0022(3)
F5 0.0287(5) 0.0373(5) 0.0445(6) 0.0082(4) 0.0122(4) -0.0063(4)
O4 0.0094(4) 0.0175(4) 0.0195(4) 0.0018(3) 0.0009(3) 0.0002(3)
F6 0.0205(4) 0.0536(6) 0.0448(6) -0.0125(5) 0.0089(4) 0.0117(4)
O1 0.0226(5) 0.0171(5) 0.0258(5) 0.0072(4) 0.0054(4) 0.0014(4)
F2 0.0673(7) 0.0230(5) 0.0500(6) -0.0068(4) 0.0286(5) 0.0064(5)
F4 0.0364(5) 0.0807(9) 0.0240(5) -0.0184(5) 0.0029(4) 0.0052(5)
O7 0.0215(5) 0.0316(5) 0.0228(5) 0.0013(4) -0.0003(4) 0.0092(4)
O5 0.0380(6) 0.0318(6) 0.0126(4) 0.0066(4) 0.0086(4) 0.0121(4)
F1 0.0334(5) 0.0600(7) 0.0460(6) -0.0036(5) 0.0133(4) -0.0068(5)
F3 0.0763(8) 0.0498(7) 0.0294(5) 0.0143(5) 0.0334(5) 0.0196(6)
O6 0.0303(6) 0.0116(5) 0.0743(9) -0.0041(5) 0.0055(5) 0.0028(4)
C3 0.0088(5) 0.0135(5) 0.0123(5) -0.0015(4) 0.0001(4) 0.0008(4)
C5 0.0108(5) 0.0158(5) 0.0121(5) 0.0008(4) 0.0023(4) 0.0007(4)
C11 0.0137(5) 0.0135(5) 0.0122(5) -0.0001(4) 0.0013(4) 0.0035(4)
C2 0.0112(5) 0.0124(5) 0.0153(5) -0.0032(4) 0.0011(4) 0.0014(4)
C4 0.0098(5) 0.0123(5) 0.0114(5) -0.0016(4) 0.0007(4) 0.0006(4)
C13 0.0173(5) 0.0146(6) 0.0138(5) 0.0001(4) 0.0013(4) 0.0014(4)
C1 0.0096(5) 0.0160(6) 0.0167(5) 0.0019(4) 0.0007(4) 0.0016(4)
C12 0.0215(6) 0.0169(6) 0.0151(6) -0.0018(5) 0.0001(4) 0.0001(5)
C10 0.0173(6) 0.0278(7) 0.0129(5) 0.0020(5) -0.0007(4) -0.0009(5)
C7 0.0097(5) 0.0135(5) 0.0171(5) -0.0009(4) 0.0019(4) 0.0015(4)
C8 0.0143(5) 0.0194(6) 0.0207(6) 0.0032(5) -0.0003(4) 0.0056(4)
C16 0.0239(6) 0.0235(6) 0.0112(5) 0.0043(5) 0.0043(4) 0.0084(5)
C6 0.0117(5) 0.0201(6) 0.0168(6) 0.0015(5) 0.0034(4) 0.0021(4)
C15 0.0216(6) 0.0175(6) 0.0168(6) 0.0036(5) 0.0036(4) 0.0018(5)
C9 0.0169(6) 0.0173(6) 0.0255(6) -0.0075(5) 0.0035(5) 0.0033(5)
C14 0.0272(6) 0.0228(6) 0.0131(6) -0.0040(5) -0.0007(5) 0.0048(5)
C18 0.0190(6) 0.0360(8) 0.0256(7) -0.0082(6) 0.0054(5) 0.0018(6)
C17 0.0416(8) 0.0228(7) 0.0218(7) 0.0021(5) 0.0143(6) 0.0053(6)

loop_
_atom_type_symbol
_atom_type_description
_atom_type_scat_dispersion_real
_atom_type_scat_dispersion_imag
_atom_type_scat_source
C C 0.0033 0.0016 'International Tables Vol C Tables 4.2.6.8 and 6.1.1.4'
H H 0.0000 0.0000 'International Tables Vol C Tables 4.2.6.8 and 6.1.1.4'
F F 0.0171 0.0103 'International Tables Vol C Tables 4.2.6.8 and 6.1.1.4'
O O 0.0106 0.0060 'International Tables Vol C Tables 4.2.6.8 and 6.1.1.4'
S S 0.1246 0.1234 'International Tables Vol C Tables 4.2.6.8 and 6.1.1.4'

loop_
_geom_angle_atom_site_label_1
_geom_angle_atom_site_label_2
_geom_angle_atom_site_label_3
_geom_angle
_geom_angle_site_symmetry_1
_geom_angle_site_symmetry_3
_geom_angle_publ_flag
O2 S1 C18 98.96(6) . . ?
O7 S1 O2 111.42(5) . . ?
O7 S1 C18 106.20(7) . . ?
O6 S1 O2 107.46(6) . . ?
O6 S1 O7 123.44(8) . . ?
O6 S1 C18 106.46(8) . . ?
C4 O3 H3 111.3(15) . . ?
C2 O2 S1 117.86(7) . . ?
C6 O4 C7 106.63(9) . . ?
C17 O5 C16 116.59(11) . . ?
C11 C3 C4 126.15(10) . . ?
C2 C3 C11 124.97(11) . . ?
C2 C3 C4 108.72(10) . . ?
C1 C5 C4 105.00(9) . . ?
C1 C5 C10 109.28(10) . . ?
C1 C5 C6 109.33(10) . . ?
C10 C5 C4 115.20(10) . . ?
C10 C5 C6 113.65(10) . . ?
C6 C5 C4 103.89(9) . . ?
C13 C11 C3 121.08(11) . . ?
C13 C11 C12 118.95(11) . . ?
C12 C11 C3 119.97(11) . . ?
O2 C2 C1 119.49(10) . . ?
C3 C2 O2 125.79(11) . . ?
C3 C2 C1 114.61(10) . . ?
O3 C4 C3 110.09(9) . . ?
O3 C4 C5 115.37(9) . . ?
O3 C4 C7 107.96(9) . . ?
C3 C4 C5 104.63(9) . . ?
C3 C4 C7 115.66(9) . . ?
C7 C4 C5 103.19(9) . . ?
C11 C13 H13 119.6 . . ?
C15 C13 C11 120.73(12) . . ?
C15 C13 H13 119.6 . . ?
O1 C1 C5 127.75(11) . . ?
O1 C1 C2 125.71(12) . . ?
C2 C1 C5 106.53(10) . . ?
C11 C12 H12 119.8 . . ?
C14 C12 C11 120.45(12) . . ?
C14 C12 H12 119.8 . . ?
C5 C10 H10A 109.5 . . ?
C5 C10 H10B 109.5 . . ?
C5 C10 H10C 109.5 . . ?
H10A C10 H10B 109.5 . . ?
H10A C10 H10C 109.5 . . ?
H10B C10 H10C 109.5 . . ?
O4 C7 C4 102.06(9) . . ?
O4 C7 C8 107.21(9) . . ?
O4 C7 C9 110.48(10) . . ?
C8 C7 C4 116.65(10) . . ?
C8 C7 C9 109.59(10) . . ?
C9 C7 C4 110.49(9) . . ?
C7 C8 H8A 109.5 . . ?
C7 C8 H8B 109.5 . . ?
C7 C8 H8C 109.5 . . ?
H8A C8 H8B 109.5 . . ?
H8A C8 H8C 109.5 . . ?
H8B C8 H8C 109.5 . . ?
C15 C16 O5 118.50(12) . . ?
C14 C16 O5 119.07(12) . . ?
C14 C16 C15 122.30(12) . . ?
O4 C6 C5 105.45(9) . . ?
O4 C6 H6A 110.7 . . ?
O4 C6 H6B 110.7 . . ?
C5 C6 H6A 110.7 . . ?
C5 C6 H6B 110.7 . . ?
H6A C6 H6B 108.8 . . ?
C13 C15 H15 120.6 . . ?
C16 C15 C13 118.71(12) . . ?
C16 C15 H15 120.6 . . ?
C7 C9 H9A 109.5 . . ?
C7 C9 H9B 109.5 . . ?
C7 C9 H9C 109.5 . . ?
H9A C9 H9B 109.5 . . ?
H9A C9 H9C 109.5 . . ?
H9B C9 H9C 109.5 . . ?
C12 C14 H14 120.6 . . ?
C16 C14 C12 118.77(12) . . ?
C16 C14 H14 120.6 . . ?
F5 C18 S1 110.70(10) . . ?
F5 C18 F6 108.97(12) . . ?
F5 C18 F4 109.19(14) . . ?
F6 C18 S1 107.86(11) . . ?
F6 C18 F4 109.26(12) . . ?
F4 C18 S1 110.81(10) . . ?
F2 C17 O5 112.49(14) . . ?
F1 C17 F2 106.25(14) . . ?
F1 C17 O5 113.34(13) . . ?
F3 C17 F2 108.42(13) . . ?
F3 C17 O5 108.17(13) . . ?
F3 C17 F1 107.99(14) . . ?

loop_
_geom_bond_atom_site_label_1
_geom_bond_atom_site_label_2
_geom_bond_distance
_geom_bond_site_symmetry_2
_geom_bond_publ_flag
S1 O2 1.5822(9) . ?
S1 O7 1.4141(11) . ?
S1 O6 1.4097(11) . ?
S1 C18 1.8288(15) . ?
O3 C4 1.4126(13) . ?
O3 H3 0.83(2) . ?
O2 C2 1.4064(14) . ?
F5 C18 1.3199(19) . ?
O4 C7 1.4525(14) . ?
O4 C6 1.4361(15) . ?
F6 C18 1.3206(17) . ?
O1 C1 1.2093(15) . ?
F2 C17 1.3320(18) . ?
F4 C18 1.3227(17) . ?
O5 C16 1.4153(15) . ?
O5 C17 1.3387(18) . ?
F1 C17 1.323(2) . ?
F3 C17 1.3189(17) . ?
C3 C11 1.4752(16) . ?
C3 C2 1.3381(16) . ?
C3 C4 1.5435(15) . ?
C5 C4 1.5775(16) . ?
C5 C1 1.5162(17) . ?
C5 C10 1.5265(16) . ?
C5 C6 1.5390(15) . ?
C11 C13 1.3962(17) . ?
C11 C12 1.4023(17) . ?
C2 C1 1.4668(16) . ?
C4 C7 1.5586(15) . ?
C13 H13 0.9500 . ?
C13 C15 1.3883(17) . ?
C12 H12 0.9500 . ?
C12 C14 1.3910(18) . ?
C10 H10A 0.9800 . ?
C10 H10B 0.9800 . ?
C10 H10C 0.9800 . ?
C7 C8 1.5138(17) . ?
C7 C9 1.5294(17) . ?
C8 H8A 0.9800 . ?
C8 H8B 0.9800 . ?
C8 H8C 0.9800 . ?
C16 C15 1.3799(19) . ?
C16 C14 1.377(2) . ?
C6 H6A 0.9900 . ?
C6 H6B 0.9900 . ?
C15 H15 0.9500 . ?
C9 H9A 0.9800 . ?
C9 H9B 0.9800 . ?
C9 H9C 0.9800 . ?
C14 H14 0.9500 . ?

loop_
_geom_torsion_atom_site_label_1
_geom_torsion_atom_site_label_2
_geom_torsion_atom_site_label_3
_geom_torsion_atom_site_label_4
_geom_torsion
_geom_torsion_site_symmetry_1
_geom_torsion_site_symmetry_2
_geom_torsion_site_symmetry_3
_geom_torsion_site_symmetry_4
_geom_torsion_publ_flag
S1 O2 C2 C3 115.08(11) . . . . ?
S1 O2 C2 C1 -68.98(12) . . . . ?
O3 C4 C7 O4 -154.43(9) . . . . ?
O3 C4 C7 C8 89.09(12) . . . . ?
O3 C4 C7 C9 -36.93(13) . . . . ?
O2 S1 C18 F5 62.61(11) . . . . ?
O2 S1 C18 F6 -178.26(10) . . . . ?
O2 S1 C18 F4 -58.70(12) . . . . ?
O2 C2 C1 O1 -3.03(18) . . . . ?
O2 C2 C1 C5 178.00(9) . . . . ?
O7 S1 O2 C2 2.40(10) . . . . ?
O7 S1 C18 F5 -52.91(12) . . . . ?
O7 S1 C18 F6 66.23(12) . . . . ?
O7 S1 C18 F4 -174.21(11) . . . . ?
O5 C16 C15 C13 177.71(11) . . . . ?
O5 C16 C14 C12 -178.46(11) . . . . ?
O6 S1 O2 C2 140.47(10) . . . . ?
O6 S1 C18 F5 173.91(10) . . . . ?
O6 S1 C18 F6 -66.95(12) . . . . ?
O6 S1 C18 F4 52.61(13) . . . . ?
C3 C11 C13 C15 176.14(11) . . . . ?
C3 C11 C12 C14 -176.94(11) . . . . ?
C3 C2 C1 O1 173.35(11) . . . . ?
C3 C2 C1 C5 -5.62(13) . . . . ?
C3 C4 C7 O4 81.76(11) . . . . ?
C3 C4 C7 C8 -34.71(15) . . . . ?
C3 C4 C7 C9 -160.73(10) . . . . ?
C5 C4 C7 O4 -31.85(11) . . . . ?
C5 C4 C7 C8 -148.32(10) . . . . ?
C5 C4 C7 C9 85.66(11) . . . . ?
C11 C3 C2 O2 -0.45(18) . . . . ?
C11 C3 C2 C1 -176.56(10) . . . . ?
C11 C3 C4 O3 -57.55(14) . . . . ?
C11 C3 C4 C5 177.90(10) . . . . ?
C11 C3 C4 C7 65.13(14) . . . . ?
C11 C13 C15 C16 1.08(18) . . . . ?
C11 C12 C14 C16 0.48(19) . . . . ?
C2 C3 C11 C13 -144.32(12) . . . . ?
C2 C3 C11 C12 34.87(17) . . . . ?
C2 C3 C4 O3 118.13(10) . . . . ?
C2 C3 C4 C5 -6.41(12) . . . . ?
C2 C3 C4 C7 -119.19(11) . . . . ?
C4 C3 C11 C13 30.69(17) . . . . ?
C4 C3 C11 C12 -150.12(11) . . . . ?
C4 C3 C2 O2 -176.20(10) . . . . ?
C4 C3 C2 C1 7.69(13) . . . . ?
C4 C5 C1 O1 -177.90(12) . . . . ?
C4 C5 C1 C2 1.04(11) . . . . ?
C4 C5 C6 O4 16.41(12) . . . . ?
C13 C11 C12 C14 2.26(18) . . . . ?
C1 C5 C4 O3 -118.13(10) . . . . ?
C1 C5 C4 C3 2.98(11) . . . . ?
C1 C5 C4 C7 124.37(9) . . . . ?
C1 C5 C6 O4 -95.26(11) . . . . ?
C12 C11 C13 C15 -3.05(18) . . . . ?
C10 C5 C4 O3 2.13(14) . . . . ?
C10 C5 C4 C3 123.24(10) . . . . ?
C10 C5 C4 C7 -115.37(11) . . . . ?
C10 C5 C1 O1 57.99(15) . . . . ?
C10 C5 C1 C2 -123.06(10) . . . . ?
C10 C5 C6 O4 142.36(11) . . . . ?
C7 O4 C6 C5 -38.92(12) . . . . ?
C16 O5 C17 F2 66.53(18) . . . . ?
C16 O5 C17 F1 -54.03(18) . . . . ?
C16 O5 C17 F3 -173.75(13) . . . . ?
C6 O4 C7 C4 44.60(11) . . . . ?
C6 O4 C7 C8 167.72(9) . . . . ?
C6 O4 C7 C9 -72.91(11) . . . . ?
C6 C5 C4 O3 127.08(10) . . . . ?
C6 C5 C4 C3 -111.80(10) . . . . ?
C6 C5 C4 C7 9.59(11) . . . . ?
C6 C5 C1 O1 -66.97(15) . . . . ?
C6 C5 C1 C2 111.98(10) . . . . ?
C15 C16 C14 C12 -2.6(2) . . . . ?
C14 C16 C15 C13 1.79(19) . . . . ?
C18 S1 O2 C2 -109.02(9) . . . . ?
C17 O5 C16 C15 91.56(16) . . . . ?
C17 O5 C16 C14 -92.39(16) . . . . ?
